data_1516117
loop_
_publ_author_name
'Low, Yun-Yee'
'Gan, Chew-Yan'
'Kam, Toh-Seok'

_publ_section_title
;
 Andransinine: an unusual case of spontaneous resolution in an indole
 alkaloid derivative.
;
_journal_issue 6
_journal_name_full 'Journal of natural products'
_journal_page_first 1532
_journal_page_last 1535
_journal_paper_doi 10.1021/np500289t
_journal_volume 77
_journal_year 2014
_chemical_absolute_configuration unk
_chemical_formula_moiety 'C23 H28 N2 O3'
_chemical_formula_sum 'C23 H28 N2 O3'
_chemical_formula_weight 380.47
_chemical_melting_point 213.0(10)
_chemical_name_common '(Plus,minus)-andransinine (racemic conglomerate)'
_chemical_name_systematic
;
 ?
;
_space_group_crystal_system monoclinic
_space_group_IT_number 4
_space_group_name_Hall 'P 2yb'
_space_group_name_H-M_alt 'P 1 21 1'
_symmetry_space_group_name_Hall 'P 2yb'
_symmetry_space_group_name_H-M 'P 1 21 1'
_atom_sites_solution_hydrogens geom
_audit_creation_method SHELXL-2014
_cell_angle_alpha 90
_cell_angle_beta 95.838(3)
_cell_angle_gamma 90
_cell_formula_units_Z 2
_cell_length_a 8.4914(10)
_cell_length_b 9.1548(11)
_cell_length_c 12.4788(15)
_cell_measurement_reflns_used 3831
_cell_measurement_temperature 100(2)
_cell_measurement_theta_max 30.21
_cell_measurement_theta_min 2.76
_cell_volume 965.0(2)
_computing_cell_refinement 'SAINT (Bruker, 2007)'
_computing_data_collection 'APEX2 (Bruker, 2007)'
_computing_data_reduction 'SAINT (Bruker, 2007)'
_computing_molecular_graphics 'X-SEED (Barbour, 2001)'
_computing_publication_material
;  
SHELXL-97 (Sheldrick, 2008), enCIFer (Allen et al., 2004),
;
_computing_structure_refinement 'SHELXL-2014 (Sheldrick, 2014)'
_computing_structure_solution 'SHELXS97 (Sheldrick, 2008)'
_diffrn_ambient_temperature 100(2)
_diffrn_measured_fraction_theta_full 1.000
_diffrn_measured_fraction_theta_max 1.000
_diffrn_measurement_device_type 'Bruker APEX-II CCD'
_diffrn_measurement_method '\w scans'
_diffrn_radiation_type MoK\a
_diffrn_radiation_wavelength 0.71073
_diffrn_reflns_av_R_equivalents 0.0219
_diffrn_reflns_av_unetI/netI 0.0330
_diffrn_reflns_Laue_measured_fraction_full 1.000
_diffrn_reflns_Laue_measured_fraction_max 1.000
_diffrn_reflns_limit_h_max 11
_diffrn_reflns_limit_h_min -10
_diffrn_reflns_limit_k_max 11
_diffrn_reflns_limit_k_min -11
_diffrn_reflns_limit_l_max 16
_diffrn_reflns_limit_l_min -16
_diffrn_reflns_number 9211
_diffrn_reflns_point_group_measured_fraction_full 0.988
_diffrn_reflns_point_group_measured_fraction_max 0.976
_diffrn_reflns_theta_full 25.005
_diffrn_reflns_theta_max 27.499
_diffrn_reflns_theta_min 1.640
_diffrn_source 'fine-focus sealed tube'
_exptl_absorpt_coefficient_mu 0.087
_exptl_absorpt_correction_T_max 0.7461
_exptl_absorpt_correction_T_min 0.6901
_exptl_absorpt_correction_type multi-scan
_exptl_absorpt_process_details 'SADBS (Bruker, 2006)'
_exptl_crystal_colour colourless
_exptl_crystal_density_diffrn 1.309
_exptl_crystal_density_method 'not measured'
_exptl_crystal_description block
_exptl_crystal_F_000 408
_exptl_crystal_size_max 0.40
_exptl_crystal_size_mid 0.36
_exptl_crystal_size_min 0.12
_refine_diff_density_max 0.247
_refine_diff_density_min -0.289
_refine_diff_density_rms 0.040
_refine_ls_abs_structure_details
;
 Flack x determined using 1717 quotients [(I+)-(I-)]/[(I+)+(I-)]
 (Parsons, Flack and Wagner, Acta Cryst. B69 (2013) 249-259).
;
_refine_ls_abs_structure_Flack 0.6(5)
_refine_ls_extinction_method none
_refine_ls_goodness_of_fit_ref 0.998
_refine_ls_hydrogen_treatment constr
_refine_ls_matrix_type full
_refine_ls_number_parameters 255
_refine_ls_number_reflns 4313
_refine_ls_number_restraints 1
_refine_ls_restrained_S_all 0.998
_refine_ls_R_factor_all 0.0413
_refine_ls_R_factor_gt 0.0373
_refine_ls_shift/su_max <0.001
_refine_ls_shift/su_mean <0.001
_refine_ls_structure_factor_coef Fsqd
_refine_ls_weighting_details 'w=1/[\s^2^(Fo^2^)+(0.0517P)^2^+0.2091P] where P=(Fo^2^+2Fc^2^)/3'
_refine_ls_weighting_scheme calc
_refine_ls_wR_factor_gt 0.0902
_refine_ls_wR_factor_ref 0.0932
_reflns_Friedel_coverage 0.836
_reflns_Friedel_fraction_full 0.974
_reflns_Friedel_fraction_max 0.948
_reflns_number_gt 3997
_reflns_number_total 4313
_reflns_threshold_expression 'I > 2\s(I)'
_cod_data_source_file np500289t_si_002.cif
_cod_data_source_block (plus,minus)-andransinine_(racemic_conglomerate)
_cod_depositor_comments
;
The following automatic conversions were performed:

'_chemical_melting_point' value '212-214' was changed to '213.0(10)'
- the average value was taken and precision was estimated.

Automatic conversion script
Id: cif_fix_values 2281 2013-09-26 08:29:07Z andrius 

 Adding full bibliography for 1516115--1516119.cif.
;
_cod_database_code 1516117
_shelx_space_group_comment
;
The symmetry employed for this shelxl refinement is uniquely defined
by the following loop, which should always be used as a source of
symmetry information in preference to the above space-group names.
They are only intended as comments.
;
_shelxl_version_number 2014-3

loop_
_space_group_symop_operation_xyz
'x, y, z'
'-x, y+1/2, -z'

loop_
_atom_site_label
_atom_site_type_symbol
_atom_site_fract_x
_atom_site_fract_y
_atom_site_fract_z
_atom_site_U_iso_or_equiv
_atom_site_adp_type
_atom_site_occupancy
_atom_site_site_symmetry_order
_atom_site_calc_flag
_atom_site_refinement_flags_posn
_atom_site_refinement_flags_adp
C2 C 0.5930(2) 0.1741(2) 0.74683(17) 0.0159(4) Uani 1 1 d . .
C3 C 1.1049(3) 0.1885(3) 0.87236(18) 0.0191(5) Uani 1 1 d . .
H3A H 1.1516 0.2705 0.9166 0.023 Uiso 1 1 calc R U
H3B H 1.1226 0.2074 0.7964 0.023 Uiso 1 1 calc R U
C5 C 0.8655(3) 0.3279(2) 0.86100(19) 0.0199(5) Uani 1 1 d . .
H5A H 0.9452 0.4009 0.8891 0.024 Uiso 1 1 calc R U
H5B H 0.7729 0.3386 0.9026 0.024 Uiso 1 1 calc R U
C6 C 0.8130(3) 0.3650(3) 0.74310(19) 0.0204(5) Uani 1 1 d . .
H6A H 0.8090 0.4724 0.7339 0.025 Uiso 1 1 calc R U
H6B H 0.8908 0.3257 0.6967 0.025 Uiso 1 1 calc R U
C7 C 0.6527(3) 0.3013(2) 0.70925(17) 0.0178(4) Uani 1 1 d . .
C8 C 0.5281(3) 0.3691(3) 0.64102(18) 0.0196(5) Uani 1 1 d . .
C9 C 0.5171(3) 0.4998(3) 0.58136(19) 0.0244(5) Uani 1 1 d . .
H9 H 0.6047 0.5645 0.5829 0.029 Uiso 1 1 calc R U
C10 C 0.3768(3) 0.5318(3) 0.5208(2) 0.0287(6) Uani 1 1 d . .
H10 H 0.3686 0.6188 0.4791 0.034 Uiso 1 1 calc R U
C11 C 0.2453(3) 0.4381(3) 0.5195(2) 0.0303(6) Uani 1 1 d . .
H11 H 0.1499 0.4634 0.4771 0.036 Uiso 1 1 calc R U
C12 C 0.2517(3) 0.3102(3) 0.5783(2) 0.0253(5) Uani 1 1 d . .
H12 H 0.1625 0.2474 0.5777 0.030 Uiso 1 1 calc R U
C13 C 0.3949(3) 0.2766(2) 0.63910(18) 0.0196(5) Uani 1 1 d . .
C14 C 1.1854(3) 0.0480(3) 0.90930(19) 0.0210(5) Uani 1 1 d . .
H14A H 1.1708 0.0308 0.9860 0.025 Uiso 1 1 calc R U
H14B H 1.3003 0.0557 0.9029 0.025 Uiso 1 1 calc R U
C15 C 1.1174(3) -0.0789(3) 0.84238(18) 0.0188(5) Uani 1 1 d . .
H15 H 1.1618 -0.1726 0.8736 0.023 Uiso 1 1 calc R U
C16 C 0.6730(2) 0.0593(2) 0.82132(18) 0.0154(4) Uani 1 1 d . .
C17 C 0.6062(3) -0.0929(2) 0.78425(18) 0.0172(4) Uani 1 1 d . .
H17A H 0.4927 -0.0964 0.7960 0.021 Uiso 1 1 calc R U
H17B H 0.6131 -0.1023 0.7058 0.021 Uiso 1 1 calc R U
C18 C 0.6883(3) -0.2240(2) 0.84023(19) 0.0190(5) Uani 1 1 d . .
H18A H 0.6519 -0.2353 0.9127 0.023 Uiso 1 1 calc R U
H18B H 0.6588 -0.3135 0.7984 0.023 Uiso 1 1 calc R U
C19 C 0.8642(3) -0.2069(2) 0.85098(18) 0.0187(5) Uani 1 1 d . .
H19 H 0.9269 -0.2913 0.8677 0.022 Uiso 1 1 calc R U
C20 C 0.9387(3) -0.0812(3) 0.83865(17) 0.0165(4) Uani 1 1 d . .
C21 C 0.8559(2) 0.0639(2) 0.81305(17) 0.0147(4) Uani 1 1 d . .
H21 H 0.8713 0.0887 0.7368 0.018 Uiso 1 1 calc R U
C22 C 1.1317(3) -0.1773(3) 0.6646(2) 0.0259(5) Uani 1 1 d . .
H22A H 1.0165 -0.1970 0.6575 0.031 Uiso 1 1 calc R U
H22B H 1.1878 -0.2663 0.6929 0.031 Uiso 1 1 calc R U
C23 C 1.1839(4) -0.1372(4) 0.5577(2) 0.0382(6) Uani 1 1 d . .
H23A H 1.1336 -0.0453 0.5329 0.057 Uiso 1 1 calc R U
H23B H 1.1532 -0.2147 0.5054 0.057 Uiso 1 1 calc R U
H23C H 1.2993 -0.1255 0.5645 0.057 Uiso 1 1 calc R U
C24 C 0.6342(2) 0.0915(2) 0.93716(18) 0.0158(4) Uani 1 1 d . .
C25 C 0.6407(3) 0.0056(3) 1.11558(19) 0.0277(5) Uani 1 1 d . .
H25A H 0.6523 0.1077 1.1388 0.042 Uiso 1 1 calc R U
H25B H 0.7071 -0.0567 1.1655 0.042 Uiso 1 1 calc R U
H25C H 0.5297 -0.0240 1.1151 0.042 Uiso 1 1 calc R U
N1 N 0.4363(2) 0.1591(2) 0.70422(15) 0.0178(4) Uani 1 1 d . .
H1 H 0.3736 0.0860 0.7169 0.021 Uiso 1 1 calc R U
N4 N 0.9332(2) 0.1809(2) 0.88200(15) 0.0170(4) Uani 1 1 d . .
O15 O 1.16792(18) -0.05757(18) 0.73596(13) 0.0211(4) Uani 1 1 d . .
O24 O 0.5560(2) 0.19418(19) 0.96129(13) 0.0240(4) Uani 1 1 d . .
O25 O 0.6897(2) -0.00929(18) 1.00791(13) 0.0239(4) Uani 1 1 d . .

loop_
_atom_site_aniso_label
_atom_site_aniso_U_11
_atom_site_aniso_U_22
_atom_site_aniso_U_33
_atom_site_aniso_U_23
_atom_site_aniso_U_13
_atom_site_aniso_U_12
C2 0.0145(9) 0.0173(10) 0.0165(10) -0.0016(8) 0.0040(8) 0.0006(9)
C3 0.0157(10) 0.0234(11) 0.0184(10) -0.0004(9) 0.0020(8) -0.0056(9)
C5 0.0202(11) 0.0167(11) 0.0231(11) -0.0047(9) 0.0033(9) -0.0030(9)
C6 0.0201(11) 0.0158(10) 0.0256(11) 0.0028(9) 0.0033(9) -0.0015(9)
C7 0.0199(11) 0.0170(10) 0.0172(10) -0.0001(9) 0.0047(8) 0.0011(9)
C8 0.0212(11) 0.0220(11) 0.0166(10) -0.0005(9) 0.0065(9) 0.0018(9)
C9 0.0280(12) 0.0213(11) 0.0246(12) 0.0026(10) 0.0067(10) 0.0023(10)
C10 0.0371(14) 0.0260(13) 0.0232(12) 0.0095(10) 0.0038(11) 0.0072(11)
C11 0.0288(13) 0.0366(14) 0.0245(12) 0.0053(11) -0.0020(10) 0.0088(11)
C12 0.0221(12) 0.0298(13) 0.0238(12) 0.0012(10) 0.0014(9) 0.0024(10)
C13 0.0215(11) 0.0212(11) 0.0166(10) 0.0002(9) 0.0050(9) 0.0029(9)
C14 0.0139(10) 0.0293(12) 0.0198(11) 0.0040(9) 0.0019(8) 0.0000(9)
C15 0.0149(10) 0.0219(11) 0.0201(11) 0.0042(9) 0.0039(9) 0.0031(9)
C16 0.0135(9) 0.0145(10) 0.0187(11) -0.0009(8) 0.0043(8) -0.0012(8)
C17 0.0147(9) 0.0168(10) 0.0206(11) -0.0020(9) 0.0045(8) -0.0043(8)
C18 0.0185(11) 0.0157(10) 0.0235(11) -0.0012(9) 0.0056(9) -0.0026(8)
C19 0.0192(11) 0.0168(11) 0.0208(11) 0.0016(9) 0.0056(9) 0.0036(9)
C20 0.0156(10) 0.0199(11) 0.0145(10) 0.0002(8) 0.0034(8) 0.0022(8)
C21 0.0137(10) 0.0155(10) 0.0155(10) -0.0015(8) 0.0043(8) -0.0020(8)
C22 0.0297(13) 0.0261(12) 0.0223(11) -0.0001(10) 0.0048(10) 0.0004(10)
C23 0.0372(15) 0.0430(16) 0.0353(15) -0.0017(13) 0.0092(12) 0.0006(13)
C24 0.0113(9) 0.0184(11) 0.0180(10) -0.0007(8) 0.0028(8) -0.0027(8)
C25 0.0384(14) 0.0289(13) 0.0178(11) 0.0046(10) 0.0124(10) 0.0086(11)
N1 0.0148(8) 0.0196(9) 0.0191(9) 0.0028(7) 0.0026(7) 0.0008(7)
N4 0.0154(9) 0.0168(9) 0.0191(9) -0.0019(7) 0.0038(7) -0.0033(7)
O15 0.0187(8) 0.0239(8) 0.0217(8) -0.0002(7) 0.0075(6) -0.0002(7)
O24 0.0255(9) 0.0267(9) 0.0205(8) 0.0017(7) 0.0064(7) 0.0078(7)
O25 0.0318(9) 0.0235(8) 0.0181(8) 0.0049(7) 0.0102(7) 0.0097(7)

loop_
_atom_type_symbol
_atom_type_description
_atom_type_scat_dispersion_real
_atom_type_scat_dispersion_imag
_atom_type_scat_source
C C 0.0033 0.0016 'International Tables Vol C Tables 4.2.6.8 and 6.1.1.4'
H H 0.0000 0.0000 'International Tables Vol C Tables 4.2.6.8 and 6.1.1.4'
N N 0.0061 0.0033 'International Tables Vol C Tables 4.2.6.8 and 6.1.1.4'
O O 0.0106 0.0060 'International Tables Vol C Tables 4.2.6.8 and 6.1.1.4'

loop_
_geom_angle_atom_site_label_1
_geom_angle_atom_site_label_2
_geom_angle_atom_site_label_3
_geom_angle
C7 C2 N1 109.03(19)
C7 C2 C16 129.8(2)
N1 C2 C16 121.17(19)
N4 C3 C14 110.80(18)
N4 C3 H3A 109.5
C14 C3 H3A 109.5
N4 C3 H3B 109.5
C14 C3 H3B 109.5
H3A C3 H3B 108.1
N4 C5 C6 116.27(19)
N4 C5 H5A 108.2
C6 C5 H5A 108.2
N4 C5 H5B 108.2
C6 C5 H5B 108.2
H5A C5 H5B 107.4
C7 C6 C5 110.56(18)
C7 C6 H6A 109.5
C5 C6 H6A 109.5
C7 C6 H6B 109.5
C5 C6 H6B 109.5
H6A C6 H6B 108.1
C2 C7 C8 107.2(2)
C2 C7 C6 126.1(2)
C8 C7 C6 126.4(2)
C9 C8 C13 119.4(2)
C9 C8 C7 133.6(2)
C13 C8 C7 107.0(2)
C10 C9 C8 118.6(2)
C10 C9 H9 120.7
C8 C9 H9 120.7
C9 C10 C11 121.2(2)
C9 C10 H10 119.4
C11 C10 H10 119.4
C12 C11 C10 121.5(2)
C12 C11 H11 119.2
C10 C11 H11 119.2
C11 C12 C13 117.3(2)
C11 C12 H12 121.3
C13 C12 H12 121.3
N1 C13 C12 130.4(2)
N1 C13 C8 107.7(2)
C12 C13 C8 121.9(2)
C3 C14 C15 110.60(18)
C3 C14 H14A 109.5
C15 C14 H14A 109.5
C3 C14 H14B 109.5
C15 C14 H14B 109.5
H14A C14 H14B 108.1
O15 C15 C14 105.73(19)
O15 C15 C20 111.27(17)
C14 C15 C20 110.67(18)
O15 C15 H15 109.7
C14 C15 H15 109.7
C20 C15 H15 109.7
C2 C16 C24 108.48(17)
C2 C16 C17 108.15(17)
C24 C16 C17 110.08(17)
C2 C16 C21 109.01(17)
C24 C16 C21 111.32(17)
C17 C16 C21 109.73(17)
C18 C17 C16 115.70(17)
C18 C17 H17A 108.4
C16 C17 H17A 108.4
C18 C17 H17B 108.4
C16 C17 H17B 108.4
H17A C17 H17B 107.4
C19 C18 C17 111.45(18)
C19 C18 H18A 109.3
C17 C18 H18A 109.3
C19 C18 H18B 109.3
C17 C18 H18B 109.3
H18A C18 H18B 108.0
C20 C19 C18 124.3(2)
C20 C19 H19 117.9
C18 C19 H19 117.9
C19 C20 C15 119.7(2)
C19 C20 C21 124.40(19)
C15 C20 C21 115.75(19)
N4 C21 C20 109.90(17)
N4 C21 C16 111.36(16)
C20 C21 C16 113.72(17)
N4 C21 H21 107.2
C20 C21 H21 107.2
C16 C21 H21 107.2
O15 C22 C23 107.7(2)
O15 C22 H22A 110.2
C23 C22 H22A 110.2
O15 C22 H22B 110.2
C23 C22 H22B 110.2
H22A C22 H22B 108.5
C22 C23 H23A 109.5
C22 C23 H23B 109.5
H23A C23 H23B 109.5
C22 C23 H23C 109.5
H23A C23 H23C 109.5
H23B C23 H23C 109.5
O24 C24 O25 122.8(2)
O24 C24 C16 123.9(2)
O25 C24 C16 113.24(18)
O25 C25 H25A 109.5
O25 C25 H25B 109.5
H25A C25 H25B 109.5
O25 C25 H25C 109.5
H25A C25 H25C 109.5
H25B C25 H25C 109.5
C13 N1 C2 109.08(19)
C13 N1 H1 125.5
C2 N1 H1 125.5
C5 N4 C3 108.18(17)
C5 N4 C21 114.41(17)
C3 N4 C21 111.68(17)
C22 O15 C15 113.79(17)
C24 O25 C25 115.69(18)

loop_
_geom_bond_atom_site_label_1
_geom_bond_atom_site_label_2
_geom_bond_distance
C2 C7 1.371(3)
C2 N1 1.389(3)
C2 C16 1.517(3)
C3 N4 1.477(3)
C3 C14 1.507(3)
C3 H3A 0.9900
C3 H3B 0.9900
C5 N4 1.477(3)
C5 C6 1.531(3)
C5 H5A 0.9900
C5 H5B 0.9900
C6 C7 1.501(3)
C6 H6A 0.9900
C6 H6B 0.9900
C7 C8 1.430(3)
C8 C9 1.407(3)
C8 C13 1.411(3)
C9 C10 1.375(4)
C9 H9 0.9500
C10 C11 1.407(4)
C10 H10 0.9500
C11 C12 1.380(4)
C11 H11 0.9500
C12 C13 1.400(3)
C12 H12 0.9500
C13 N1 1.372(3)
C14 C15 1.510(3)
C14 H14A 0.9900
C14 H14B 0.9900
C15 O15 1.450(3)
C15 C20 1.514(3)
C15 H15 1.0000
C16 C24 1.543(3)
C16 C17 1.557(3)
C16 C21 1.568(3)
C17 C18 1.521(3)
C17 H17A 0.9900
C17 H17B 0.9900
C18 C19 1.494(3)
C18 H18A 0.9900
C18 H18B 0.9900
C19 C20 1.329(3)
C19 H19 0.9500
C20 C21 1.522(3)
C21 N4 1.484(3)
C21 H21 1.0000
C22 O15 1.426(3)
C22 C23 1.495(4)
C22 H22A 0.9900
C22 H22B 0.9900
C23 H23A 0.9800
C23 H23B 0.9800
C23 H23C 0.9800
C24 O24 1.207(3)
C24 O25 1.330(3)
C25 O25 1.453(3)
C25 H25A 0.9800
C25 H25B 0.9800
C25 H25C 0.9800
N1 H1 0.8800

loop_
_geom_torsion_atom_site_label_1
_geom_torsion_atom_site_label_2
_geom_torsion_atom_site_label_3
_geom_torsion_atom_site_label_4
_geom_torsion
N4 C5 C6 C7 80.8(2)
N1 C2 C7 C8 0.4(2)
C16 C2 C7 C8 179.7(2)
N1 C2 C7 C6 174.3(2)
C16 C2 C7 C6 -6.4(4)
C5 C6 C7 C2 -31.9(3)
C5 C6 C7 C8 140.9(2)
C2 C7 C8 C9 179.3(2)
C6 C7 C8 C9 5.4(4)
C2 C7 C8 C13 -0.7(2)
C6 C7 C8 C13 -174.6(2)
C13 C8 C9 C10 -1.4(3)
C7 C8 C9 C10 178.7(3)
C8 C9 C10 C11 1.2(4)
C9 C10 C11 C12 -0.3(4)
C10 C11 C12 C13 -0.4(4)
C11 C12 C13 N1 -179.8(2)
C11 C12 C13 C8 0.2(3)
C9 C8 C13 N1 -179.3(2)
C7 C8 C13 N1 0.7(2)
C9 C8 C13 C12 0.8(3)
C7 C8 C13 C12 -179.3(2)
N4 C3 C14 C15 59.7(2)
C3 C14 C15 O15 69.0(2)
C3 C14 C15 C20 -51.6(2)
C7 C2 C16 C24 96.1(3)
N1 C2 C16 C24 -84.8(2)
C7 C2 C16 C17 -144.6(2)
N1 C2 C16 C17 34.6(3)
C7 C2 C16 C21 -25.3(3)
N1 C2 C16 C21 153.85(19)
C2 C16 C17 C18 172.19(18)
C24 C16 C17 C18 -69.5(2)
C21 C16 C17 C18 53.4(2)
C16 C17 C18 C19 -43.4(3)
C17 C18 C19 C20 15.6(3)
C18 C19 C20 C15 -175.0(2)
C18 C19 C20 C21 0.7(4)
O15 C15 C20 C19 106.6(2)
C14 C15 C20 C19 -136.1(2)
O15 C15 C20 C21 -69.5(2)
C14 C15 C20 C21 47.8(3)
C19 C20 C21 N4 135.4(2)
C15 C20 C21 N4 -48.7(2)
C19 C20 C21 C16 9.8(3)
C15 C20 C21 C16 -174.31(18)
C2 C16 C21 N4 82.2(2)
C24 C16 C21 N4 -37.4(2)
C17 C16 C21 N4 -159.50(17)
C2 C16 C21 C20 -152.95(18)
C24 C16 C21 C20 87.4(2)
C17 C16 C21 C20 -34.7(2)
C2 C16 C24 O24 -1.6(3)
C17 C16 C24 O24 -119.7(2)
C21 C16 C24 O24 118.3(2)
C2 C16 C24 O25 175.48(17)
C17 C16 C24 O25 57.3(2)
C21 C16 C24 O25 -64.6(2)
C12 C13 N1 C2 179.5(2)
C8 C13 N1 C2 -0.4(2)
C7 C2 N1 C13 0.0(2)
C16 C2 N1 C13 -179.31(18)
C6 C5 N4 C3 87.8(2)
C6 C5 N4 C21 -37.4(3)
C14 C3 N4 C5 171.36(18)
C14 C3 N4 C21 -61.9(2)
C20 C21 N4 C5 177.94(17)
C16 C21 N4 C5 -55.1(2)
C20 C21 N4 C3 54.6(2)
C16 C21 N4 C3 -178.44(17)
C23 C22 O15 C15 177.6(2)
C14 C15 O15 C22 172.41(18)
C20 C15 O15 C22 -67.4(2)
O24 C24 O25 C25 4.2(3)
C16 C24 O25 C25 -172.86(19)
